data_7019653
loop_
_publ_author_name
'Wang, Xiuli'
'Liu, Xiaojing'
'Tian, Aixiang'
'Ying, Jun'
'Lin, Hongyan'
'Liu, Guocheng'
'Gao, Qiang'

_publ_section_title
;
 A novel 2D \\rightarrow 3D {Co(6)PW(9)}-based framework extended by
 semi-rigid bis(triazole) ligand.
;
_journal_issue 32
_journal_name_full 'Dalton transactions (Cambridge, England : 2003)'
_journal_page_first 9587
_journal_page_last 9589
_journal_paper_doi 10.1039/c2dt00039c
_journal_volume 41
_journal_year 2012
_chemical_formula_sum 'C18 H16 Co6 N6 O46 P W9'
_chemical_formula_weight 3091.48
_chemical_name_systematic
;
?
;
_space_group_IT_number 60
_symmetry_cell_setting orthorhombic
_symmetry_space_group_name_Hall '-P 2n 2ab'
_symmetry_space_group_name_H-M 'P b c n'
_atom_sites_solution_hydrogens geom
_atom_sites_solution_primary direct
_atom_sites_solution_secondary difmap
_audit_creation_method SHELXL-97
_cell_angle_alpha 90.00
_cell_angle_beta 90.00
_cell_angle_gamma 90.00
_cell_formula_units_Z 8
_cell_length_a 21.398(14)
_cell_length_b 32.298(14)
_cell_length_c 20.891(21)
_cell_measurement_temperature 187(2)
_cell_volume 14438(18)
_computing_cell_refinement 'SMART (Bruker, 2001)'
_computing_data_collection 'SMART (Bruker, 2001)'
_computing_data_reduction 'SAINT+ (Bruker, 1999)'
_computing_molecular_graphics 'PLATON (Spek, 2003)'
_computing_publication_material 'SHELXTL (1998)'
_computing_structure_refinement 'SHELXL-97 (Sheldrick, 1997)'
_computing_structure_solution 'SHELXS-97 (Sheldrick, 1990)'
_diffrn_ambient_temperature 187
_diffrn_measured_fraction_theta_full 1.000
_diffrn_measured_fraction_theta_max 1.000
_diffrn_radiation_monochromator graphite
_diffrn_radiation_source 'fine-focus sealed tube'
_diffrn_radiation_type MoK\a
_diffrn_radiation_wavelength 0.71073
_diffrn_reflns_av_R_equivalents 0.0657
_diffrn_reflns_av_sigmaI/netI 0.0387
_diffrn_reflns_limit_h_max 25
_diffrn_reflns_limit_h_min -16
_diffrn_reflns_limit_k_max 37
_diffrn_reflns_limit_k_min -35
_diffrn_reflns_limit_l_max 24
_diffrn_reflns_limit_l_min -24
_diffrn_reflns_number 79188
_diffrn_reflns_theta_full 24.71
_diffrn_reflns_theta_max 24.71
_diffrn_reflns_theta_min 1.50
_exptl_absorpt_coefficient_mu 15.720
_exptl_absorpt_correction_T_max 0.038
_exptl_absorpt_correction_T_min 0.037
_exptl_absorpt_correction_type empirical
_exptl_absorpt_process_details SADABS
_exptl_crystal_colour RED
_exptl_crystal_density_diffrn 2.845
_exptl_crystal_density_method 'not measured'
_exptl_crystal_description BLOCK
_exptl_crystal_F_000 11016
_exptl_crystal_size_max 0.23
_exptl_crystal_size_mid 0.22
_exptl_crystal_size_min 0.21
_platon_squeeze_details
;
;
_refine_diff_density_max 1.581
_refine_diff_density_min -1.459
_refine_diff_density_rms 0.298
_refine_ls_extinction_method none
_refine_ls_goodness_of_fit_ref 1.147
_refine_ls_hydrogen_treatment constr
_refine_ls_matrix_type full
_refine_ls_number_parameters 775
_refine_ls_number_reflns 12307
_refine_ls_number_restraints 110
_refine_ls_restrained_S_all 1.147
_refine_ls_R_factor_all 0.0603
_refine_ls_R_factor_gt 0.0506
_refine_ls_shift/su_max 0.014
_refine_ls_shift/su_mean 0.000
_refine_ls_structure_factor_coef Fsqd
_refine_ls_weighting_details 'calc w=1/[\s^2^(Fo^2^)+(0.0220P)^2^+670.9183P] where P=(Fo^2^+2Fc^2^)/3'
_refine_ls_weighting_scheme calc
_refine_ls_wR_factor_gt 0.1084
_refine_ls_wR_factor_ref 0.1115
_reflns_number_gt 10604
_reflns_number_total 12307
_reflns_threshold_expression >2sigma(I)
_cod_data_source_file c2dt00039c.txt
_cod_data_source_block compound-1
_cod_depositor_comments
;
The following automatic conversions were performed:

'_symmetry_cell_setting' value 'Orthorhombic' changed to
'orthorhombic' according to
/home/saulius/struct/CIF-dictionaries/cif_core.dic dictionary named
'cif_core.dic' version 2.4.1 from 2010-06-29.

Automatic conversion script
Id: cif_fix_values 1891 2012-01-12 08:04:46Z andrius 
;
_cod_original_cell_volume 14437.9(184)
_cod_database_code 7019653

loop_
_symmetry_equiv_pos_as_xyz
'x, y, z'
'-x+1/2, -y+1/2, z+1/2'
'x+1/2, -y+1/2, -z'
'-x, y, -z+1/2'
'-x, -y, -z'
'x-1/2, y-1/2, -z-1/2'
'-x-1/2, y-1/2, z'
'x, -y, z-1/2'

loop_
_atom_site_label
_atom_site_type_symbol
_atom_site_fract_x
_atom_site_fract_y
_atom_site_fract_z
_atom_site_U_iso_or_equiv
_atom_site_adp_type
_atom_site_occupancy
_atom_site_symmetry_multiplicity
_atom_site_calc_flag
_atom_site_refinement_flags
C1 C 0.2900(8) 0.4023(5) 0.3401(8) 0.032(4) Uani 1 1 d .
H1A H 0.3239 0.4027 0.3680 0.038 Uiso 1 1 calc R
C2 C 0.2205(7) 0.3809(5) 0.2796(6) 0.021(3) Uani 1 1 d U
H2A H 0.1937 0.3644 0.2556 0.025 Uiso 1 1 calc R
C3 C 0.1804(11) 0.4500(6) 0.2402(9) 0.053(6) Uani 1 1 d .
H3A H 0.2047 0.4740 0.2274 0.064 Uiso 1 1 calc R
H3B H 0.1659 0.4363 0.2017 0.064 Uiso 1 1 calc R
C4 C 0.1254(10) 0.4641(6) 0.2781(9) 0.044(5) Uani 1 1 d U
C5 C 0.0796(12) 0.4378(8) 0.2920(13) 0.073(7) Uani 1 1 d U
H5A H 0.0795 0.4112 0.2750 0.087 Uiso 1 1 calc R
C6 C 0.0316(12) 0.4508(8) 0.3323(12) 0.070(7) Uani 1 1 d U
H6A H 0.0021 0.4312 0.3447 0.084 Uiso 1 1 calc R
C7 C 0.0249(11) 0.4895(7) 0.3547(14) 0.069(8) Uani 1 1 d .
C8 C 0.0660(14) 0.5166(8) 0.3286(12) 0.072(7) Uani 1 1 d .
H8A H 0.0600 0.5447 0.3358 0.086 Uiso 1 1 calc R
C9 C 0.1167(15) 0.5044(7) 0.2917(14) 0.083(9) Uani 1 1 d .
H9A H 0.1446 0.5241 0.2763 0.100 Uiso 1 1 calc R
C10 C -0.0252(12) 0.5012(7) 0.4012(16) 0.083(9) Uani 1 1 d .
C11 C -0.0726(14) 0.4751(8) 0.4153(16) 0.093(10) Uani 1 1 d .
H11A H -0.0753 0.4500 0.3938 0.112 Uiso 1 1 calc R
C12 C -0.1172(13) 0.4849(8) 0.4611(18) 0.101(12) Uani 1 1 d .
H12A H -0.1509 0.4675 0.4685 0.122 Uiso 1 1 calc R
C13 C -0.1106(14) 0.5199(9) 0.4942(15) 0.082(8) Uani 1 1 d U
C14 C -0.0624(12) 0.5472(8) 0.4818(17) 0.096(11) Uani 1 1 d .
H14A H -0.0583 0.5714 0.5055 0.115 Uiso 1 1 calc R
C15 C -0.0201(12) 0.5378(8) 0.4334(16) 0.091(10) Uani 1 1 d .
H15A H 0.0115 0.5564 0.4230 0.109 Uiso 1 1 calc R
C16 C -0.1558(11) 0.5311(6) 0.5518(13) 0.065(7) Uani 1 1 d .
H16A H -0.1849 0.5086 0.5592 0.078 Uiso 1 1 calc R
H16B H -0.1317 0.5354 0.5905 0.078 Uiso 1 1 calc R
C17 C -0.2546(10) 0.6060(5) 0.4933(9) 0.041(5) Uani 1 1 d U
H17A H -0.2890 0.6151 0.4699 0.049 Uiso 1 1 calc R
C18 C -0.1743(9) 0.6098(6) 0.5544(8) 0.037(4) Uani 1 1 d U
H18A H -0.1423 0.6178 0.5818 0.044 Uiso 1 1 calc R
Co1 Co 0.17170(10) 0.13929(7) 0.43196(10) 0.0257(5) Uani 1 1 d .
Co2 Co 0.17812(9) 0.29332(6) 0.61501(9) 0.0203(4) Uani 1 1 d .
Co3 Co 0.29132(9) 0.30478(6) 0.33583(9) 0.0170(4) Uani 1 1 d .
Co4 Co 0.23617(9) 0.22161(6) 0.38589(9) 0.0179(4) Uani 1 1 d .
Co5 Co 0.23720(9) 0.30191(6) 0.47673(9) 0.0186(4) Uani 1 1 d .
Co6 Co 0.17763(9) 0.21493(6) 0.52643(9) 0.0180(4) Uani 1 1 d .
N1 N 0.2622(6) 0.3667(4) 0.3197(5) 0.021(3) Uani 1 1 d .
N2 N 0.2647(8) 0.4359(5) 0.3166(7) 0.040(4) Uani 1 1 d .
N3 N 0.2212(7) 0.4210(4) 0.2774(6) 0.030(3) Uani 1 1 d U
N4 N -0.2409(9) 0.5665(6) 0.4984(9) 0.064(5) Uani 1 1 d .
N5 N -0.1907(6) 0.5698(5) 0.5349(8) 0.038(4) Uani 1 1 d U
N6 N -0.2155(7) 0.6334(5) 0.5245(7) 0.036(4) Uani 1 1 d U
O1 O 0.3718(4) 0.2589(3) 0.5306(4) 0.019(2) Uani 1 1 d .
O2 O 0.3235(4) 0.1921(3) 0.5689(4) 0.018(2) Uani 1 1 d .
O3 O 0.3698(5) 0.1963(3) 0.4577(4) 0.020(2) Uani 1 1 d U
O4 O 0.2697(4) 0.2347(3) 0.4835(4) 0.016(2) Uani 1 1 d .
O5 O 0.4752(5) 0.1965(4) 0.3931(5) 0.033(3) Uani 1 1 d .
O6 O 0.5520(5) 0.2642(4) 0.6085(5) 0.034(3) Uani 1 1 d U
O7 O 0.4583(6) 0.1353(4) 0.6860(6) 0.040(3) Uani 1 1 d .
O8 O 0.4469(5) 0.1485(3) 0.5511(5) 0.025(2) Uani 1 1 d .
O9 O 0.3157(5) 0.1157(3) 0.4907(5) 0.026(2) Uani 1 1 d .
O10 O 0.3341(6) 0.3459(3) 0.6682(5) 0.034(3) Uani 1 1 d .
O11 O 0.5481(5) 0.1433(4) 0.4663(6) 0.041(3) Uani 1 1 d U
O12 O 0.4780(5) 0.2978(3) 0.5106(5) 0.027(2) Uani 1 1 d .
O13 O 0.3514(4) 0.1837(3) 0.6905(4) 0.019(2) Uani 1 1 d U
O14 O 0.4253(5) 0.1260(3) 0.4318(5) 0.029(3) Uani 1 1 d .
O15 O 0.2384(5) 0.0770(3) 0.5812(5) 0.033(3) Uani 1 1 d .
O16 O 0.4948(5) 0.2165(3) 0.5126(6) 0.030(3) Uani 1 1 d .
O17 O 0.4300(5) 0.2926(3) 0.6265(5) 0.028(3) Uani 1 1 d U
O18 O 0.3256(5) 0.0871(4) 0.3634(5) 0.033(3) Uani 1 1 d U
O19 O 0.3201(4) 0.2424(3) 0.3499(4) 0.017(2) Uani 1 1 d .
O20 O 0.4469(4) 0.2126(4) 0.6251(5) 0.027(3) Uani 1 1 d .
O21 O 0.3722(5) 0.1675(3) 0.3417(5) 0.027(3) Uani 1 1 d .
O22 O 0.2462(4) 0.1542(3) 0.6448(4) 0.017(2) Uani 1 1 d .
O23 O 0.4309(5) 0.2357(3) 0.2805(5) 0.026(2) Uani 1 1 d .
O24 O 0.3231(4) 0.3149(3) 0.4330(4) 0.018(2) Uani 1 1 d U
O25 O 0.4337(5) 0.3572(3) 0.4225(5) 0.033(3) Uani 1 1 d .
O26 O 0.2101(4) 0.2310(3) 0.6168(5) 0.021(2) Uani 1 1 d .
O27 O 0.3177(5) 0.2588(3) 0.6580(5) 0.021(2) Uani 1 1 d U
O28 O 0.2096(4) 0.1534(3) 0.5251(4) 0.018(2) Uani 1 1 d .
O29 O 0.3501(5) 0.1179(3) 0.6154(5) 0.023(2) Uani 1 1 d .
O30 O 0.4248(5) 0.2715(3) 0.4034(5) 0.022(2) Uani 1 1 d .
O31 O 0.2621(5) 0.1589(3) 0.3968(4) 0.021(2) Uani 1 1 d .
O32 O 0.2661(4) 0.3079(3) 0.5718(5) 0.019(2) Uani 1 1 d .
O33 O 0.3770(5) 0.3391(3) 0.5406(5) 0.026(2) Uani 1 1 d .
O34 O 0.2419(5) 0.2125(3) 0.7438(4) 0.020(2) Uani 1 1 d U
O35 O 0.1574(5) 0.2791(3) 0.5209(4) 0.019(2) Uani 1 1 d U
O36 O 0.2137(4) 0.2847(3) 0.3846(4) 0.019(2) Uani 1 1 d .
O37 O 0.1572(5) 0.2019(3) 0.4327(5) 0.025(2) Uani 1 1 d .
O1W O 0.0835(6) 0.1265(4) 0.4703(6) 0.052(4) Uani 1 1 d .
O2W O 0.1915(7) 0.0763(4) 0.4332(7) 0.058(4) Uani 1 1 d .
O3W O 0.1407(6) 0.1339(4) 0.3341(5) 0.044(3) Uani 1 1 d .
O4W O 0.2023(5) 0.3051(4) 0.7119(5) 0.031(3) Uani 1 1 d .
O5W O 0.0875(5) 0.2718(3) 0.6493(5) 0.031(3) Uani 1 1 d .
O6W O 0.3737(5) 0.3236(4) 0.2940(5) 0.029(3) Uani 1 1 d .
O7W O 0.1480(5) 0.3547(3) 0.6126(5) 0.030(3) Uani 1 1 d .
O8W O 0.1951(5) 0.2073(4) 0.2956(5) 0.032(3) Uani 1 1 d .
O9W O 0.0883(5) 0.2012(4) 0.5659(5) 0.033(3) Uani 1 1 d .
P1 P 0.33259(16) 0.22053(11) 0.50941(15) 0.0101(7) Uani 1 1 d .
W1 W 0.47616(3) 0.16521(2) 0.46967(3) 0.02810(17) Uani 1 1 d .
W2 W 0.27022(3) 0.124818(19) 0.56702(3) 0.02032(14) Uani 1 1 d .
W3 W 0.34136(3) 0.30819(2) 0.61216(3) 0.02107(14) Uani 1 1 d .
W4 W 0.33622(3) 0.13258(2) 0.40506(3) 0.02485(15) Uani 1 1 d .
W5 W 0.47855(3) 0.25745(2) 0.57583(3) 0.02709(16) Uani 1 1 d .
W6 W 0.40085(3) 0.22387(2) 0.35457(3) 0.01946(14) Uani 1 1 d .
W7 W 0.40929(3) 0.15879(2) 0.63285(3) 0.02271(15) Uani 1 1 d .
W8 W 0.27134(3) 0.209477(19) 0.66666(3) 0.01614(13) Uani 1 1 d .
W9 W 0.40338(3) 0.315515(19) 0.46032(3) 0.01973(14) Uani 1 1 d .

loop_
_atom_site_aniso_label
_atom_site_aniso_U_11
_atom_site_aniso_U_22
_atom_site_aniso_U_33
_atom_site_aniso_U_23
_atom_site_aniso_U_13
_atom_site_aniso_U_12
C1 0.037(10) 0.029(10) 0.029(9) -0.014(7) -0.015(8) -0.006(8)
C2 0.032(7) 0.022(7) 0.009(6) -0.005(5) -0.006(5) 0.000(6)
C3 0.085(17) 0.030(10) 0.044(12) -0.002(9) -0.037(12) 0.021(11)
C4 0.065(13) 0.028(10) 0.039(11) -0.006(8) -0.010(10) 0.016(9)
C5 0.069(10) 0.063(10) 0.085(10) -0.033(8) -0.002(8) 0.004(8)
C6 0.064(10) 0.061(10) 0.084(10) -0.020(8) -0.005(8) -0.004(8)
C7 0.051(14) 0.042(13) 0.11(2) -0.043(14) -0.021(15) 0.012(11)
C8 0.10(2) 0.047(15) 0.070(17) -0.011(12) 0.000(15) 0.023(15)
C9 0.11(2) 0.028(12) 0.11(2) -0.007(13) -0.020(19) 0.016(14)
C10 0.073(18) 0.021(11) 0.15(3) -0.011(14) -0.005(18) -0.006(12)
C11 0.09(2) 0.050(16) 0.13(3) -0.053(17) -0.02(2) -0.005(15)
C12 0.064(18) 0.048(16) 0.19(4) -0.021(19) 0.05(2) -0.007(13)
C13 0.080(11) 0.073(11) 0.094(11) -0.004(9) 0.011(9) 0.006(9)
C14 0.065(18) 0.043(14) 0.18(3) -0.025(17) 0.05(2) 0.000(13)
C15 0.062(17) 0.058(16) 0.15(3) -0.021(17) 0.046(18) 0.018(13)
C16 0.066(16) 0.032(11) 0.098(19) 0.003(12) -0.020(14) -0.012(11)
C17 0.058(9) 0.026(7) 0.040(8) 0.006(6) -0.006(7) 0.006(7)
C18 0.038(8) 0.046(7) 0.026(7) 0.005(6) 0.005(6) 0.009(7)
Co1 0.0274(12) 0.0321(12) 0.0176(10) -0.0046(9) 0.0032(9) -0.0036(10)
Co2 0.0197(11) 0.0298(12) 0.0114(9) -0.0011(8) -0.0019(8) 0.0038(9)
Co3 0.0149(10) 0.0249(11) 0.0111(9) 0.0006(8) -0.0019(8) 0.0011(8)
Co4 0.0169(10) 0.0252(11) 0.0115(9) -0.0015(8) -0.0004(8) 0.0012(8)
Co5 0.0206(11) 0.0238(11) 0.0114(9) 0.0011(8) 0.0009(8) 0.0039(9)
Co6 0.0157(10) 0.0262(11) 0.0121(9) -0.0019(8) -0.0016(8) 0.0016(8)
N1 0.026(7) 0.021(7) 0.015(6) 0.005(5) -0.001(5) -0.004(6)
N2 0.050(10) 0.035(9) 0.035(8) -0.004(7) -0.006(8) 0.000(8)
N3 0.037(7) 0.037(7) 0.015(5) -0.010(5) -0.013(5) 0.010(6)
N4 0.060(13) 0.062(13) 0.071(13) -0.019(10) -0.014(11) 0.007(10)
N5 0.020(7) 0.036(8) 0.057(10) -0.017(7) -0.017(7) -0.002(6)
N6 0.038(7) 0.045(7) 0.027(6) 0.013(6) 0.009(6) 0.006(6)
O1 0.012(5) 0.031(6) 0.015(5) 0.004(4) 0.006(4) 0.000(4)
O2 0.015(5) 0.028(6) 0.011(5) 0.007(4) 0.002(4) 0.006(4)
O3 0.020(4) 0.024(4) 0.014(4) 0.009(3) 0.000(3) 0.000(3)
O4 0.017(5) 0.021(5) 0.009(5) -0.001(4) 0.004(4) 0.003(4)
O5 0.017(6) 0.049(7) 0.032(6) 0.012(6) 0.007(5) 0.010(5)
O6 0.034(4) 0.043(5) 0.024(4) 0.018(4) -0.006(4) -0.008(4)
O7 0.036(7) 0.050(8) 0.035(7) 0.018(6) 0.010(6) 0.011(6)
O8 0.020(6) 0.039(7) 0.017(5) 0.005(5) 0.012(4) 0.000(5)
O9 0.022(6) 0.038(7) 0.019(5) -0.001(5) 0.008(5) 0.005(5)
O10 0.049(8) 0.033(7) 0.021(6) 0.001(5) -0.015(5) -0.017(6)
O11 0.027(6) 0.048(6) 0.049(6) 0.029(5) 0.001(5) 0.013(5)
O12 0.019(6) 0.037(7) 0.025(6) 0.001(5) -0.005(5) 0.003(5)
O13 0.009(4) 0.031(5) 0.018(5) 0.009(4) 0.001(4) 0.005(4)
O14 0.033(6) 0.026(6) 0.029(6) 0.011(5) 0.015(5) 0.016(5)
O15 0.038(7) 0.024(6) 0.037(7) -0.003(5) 0.005(6) 0.000(5)
O16 0.017(6) 0.028(6) 0.046(7) 0.019(5) -0.004(5) -0.003(5)
O17 0.026(5) 0.040(6) 0.019(5) 0.014(4) 0.006(4) -0.007(5)
O18 0.036(6) 0.042(6) 0.020(5) 0.000(5) 0.015(5) 0.002(5)
O19 0.014(5) 0.025(6) 0.012(5) -0.001(4) 0.000(4) 0.000(4)
O20 0.010(5) 0.045(7) 0.025(6) 0.013(5) -0.001(4) 0.006(5)
O21 0.026(6) 0.029(6) 0.025(6) 0.005(5) 0.001(5) 0.006(5)
O22 0.017(5) 0.027(6) 0.007(4) 0.004(4) 0.004(4) -0.001(4)
O23 0.027(6) 0.024(6) 0.028(6) 0.001(5) 0.011(5) 0.005(5)
O24 0.018(5) 0.028(5) 0.009(4) 0.007(4) -0.004(4) 0.003(4)
O25 0.039(7) 0.032(7) 0.027(6) -0.006(5) -0.006(5) -0.003(5)
O26 0.015(5) 0.023(6) 0.026(6) -0.005(4) -0.001(4) 0.007(4)
O27 0.018(5) 0.029(5) 0.017(5) 0.015(4) -0.005(4) -0.004(4)
O28 0.020(5) 0.027(6) 0.008(5) -0.004(4) -0.002(4) 0.003(4)
O29 0.028(6) 0.020(5) 0.022(5) 0.005(4) -0.006(5) 0.004(5)
O30 0.021(6) 0.029(6) 0.015(5) 0.002(4) -0.004(4) -0.001(5)
O31 0.025(6) 0.022(5) 0.015(5) 0.003(4) 0.004(4) -0.003(5)
O32 0.011(5) 0.021(5) 0.023(5) 0.000(4) -0.007(4) -0.008(4)
O33 0.019(6) 0.035(6) 0.025(6) 0.005(5) -0.012(5) -0.004(5)
O34 0.018(5) 0.031(5) 0.011(4) 0.001(4) 0.007(4) 0.000(4)
O35 0.019(4) 0.025(4) 0.012(4) -0.001(3) -0.002(3) 0.005(3)
O36 0.020(5) 0.028(6) 0.009(5) -0.006(4) 0.000(4) 0.001(4)
O37 0.015(5) 0.031(6) 0.029(6) -0.015(5) 0.005(5) -0.007(5)
O1W 0.049(8) 0.061(9) 0.046(8) 0.001(7) 0.009(7) -0.023(7)
O2W 0.085(11) 0.035(8) 0.052(9) 0.004(7) -0.023(8) -0.007(7)
O3W 0.064(9) 0.047(8) 0.022(6) 0.009(6) -0.008(6) 0.002(7)
O4W 0.030(6) 0.047(7) 0.015(5) -0.010(5) -0.003(5) -0.003(6)
O5W 0.028(6) 0.037(7) 0.026(6) -0.003(5) 0.002(5) 0.011(5)
O6W 0.021(6) 0.049(7) 0.017(5) 0.007(5) 0.004(5) 0.000(5)
O7W 0.038(7) 0.022(6) 0.031(6) -0.004(5) -0.007(5) 0.009(5)
O8W 0.030(6) 0.039(7) 0.027(6) -0.011(5) 0.004(5) -0.014(5)
O9W 0.020(6) 0.057(8) 0.023(6) 0.003(5) -0.003(5) -0.004(6)
P1 0.0096(17) 0.0141(17) 0.0066(15) -0.0026(13) -0.0015(13) -0.0006(14)
W1 0.0176(3) 0.0410(4) 0.0256(3) 0.0139(3) 0.0092(3) 0.0122(3)
W2 0.0202(3) 0.0209(3) 0.0199(3) 0.0018(2) 0.0035(3) 0.0014(3)
W3 0.0232(3) 0.0288(3) 0.0113(3) 0.0002(2) -0.0028(2) -0.0073(3)
W4 0.0267(4) 0.0246(3) 0.0233(3) -0.0024(3) 0.0105(3) 0.0060(3)
W5 0.0148(3) 0.0445(4) 0.0220(3) 0.0159(3) -0.0061(3) -0.0087(3)
W6 0.0156(3) 0.0302(3) 0.0127(3) 0.0025(2) 0.0038(2) 0.0046(3)
W7 0.0142(3) 0.0335(4) 0.0204(3) 0.0128(3) 0.0021(2) 0.0040(3)
W8 0.0140(3) 0.0256(3) 0.0088(3) 0.0022(2) 0.0000(2) 0.0008(2)
W9 0.0188(3) 0.0271(3) 0.0133(3) 0.0052(2) -0.0026(2) -0.0039(3)

loop_
_atom_type_symbol
_atom_type_description
_atom_type_scat_dispersion_real
_atom_type_scat_dispersion_imag
_atom_type_scat_source
C C 0.0033 0.0016 'International Tables Vol C Tables 4.2.6.8 and 6.1.1.4'
H H 0.0000 0.0000 'International Tables Vol C Tables 4.2.6.8 and 6.1.1.4'
Co Co 0.3494 0.9721 'International Tables Vol C Tables 4.2.6.8 and 6.1.1.4'
N N 0.0061 0.0033 'International Tables Vol C Tables 4.2.6.8 and 6.1.1.4'
O O 0.0106 0.0060 'International Tables Vol C Tables 4.2.6.8 and 6.1.1.4'
P P 0.1023 0.0942 'International Tables Vol C Tables 4.2.6.8 and 6.1.1.4'
W W -0.8490 6.8722 'International Tables Vol C Tables 4.2.6.8 and 6.1.1.4'

loop_
_geom_angle_atom_site_label_1
_geom_angle_atom_site_label_2
_geom_angle_atom_site_label_3
_geom_angle
_geom_angle_site_symmetry_1
_geom_angle_site_symmetry_3
N2 C1 N1 113.7(14) . .
N2 C1 H1A 123.1 . .
N1 C1 H1A 123.1 . .
N3 C2 N1 111.5(13) . .
N3 C2 H2A 124.2 . .
N1 C2 H2A 124.2 . .
C4 C3 N3 112.1(16) . .
C4 C3 H3A 109.2 . .
N3 C3 H3A 109.2 . .
C4 C3 H3B 109.2 . .
N3 C3 H3B 109.2 . .
H3A C3 H3B 107.9 . .
C5 C4 C9 118(2) . .
C5 C4 C3 120.4(19) . .
C9 C4 C3 121(2) . .
C4 C5 C6 119(2) . .
C4 C5 H5A 120.5 . .
C6 C5 H5A 120.5 . .
C7 C6 C5 125(3) . .
C7 C6 H6A 117.7 . .
C5 C6 H6A 117.6 . .
C6 C7 C8 113(3) . .
C6 C7 C10 123(3) . .
C8 C7 C10 124(2) . .
C7 C8 C9 123(2) . .
C7 C8 H8A 118.4 . .
C9 C8 H8A 118.4 . .
C4 C9 C8 120(3) . .
C4 C9 H9A 120.0 . .
C8 C9 H9A 120.0 . .
C11 C10 C15 120(3) . .
C11 C10 C7 121(2) . .
C15 C10 C7 119(2) . .
C10 C11 C12 121(2) . .
C10 C11 H11A 119.3 . .
C12 C11 H11A 119.3 . .
C13 C12 C11 119(3) . .
C13 C12 H12A 120.7 . .
C11 C12 H12A 120.7 . .
C12 C13 C14 121(3) . .
C12 C13 C16 122(3) . .
C14 C13 C16 117(2) . .
C13 C14 C15 119(3) . .
C13 C14 H14A 120.5 . .
C15 C14 H14A 120.5 . .
C10 C15 C14 120(3) . .
C10 C15 H15A 120.2 . .
C14 C15 H15A 120.2 . .
N5 C16 C13 108(2) . .
N5 C16 H16A 110.0 . .
C13 C16 H16A 110.0 . .
N5 C16 H16B 110.0 . .
C13 C16 H16B 110.0 . .
H16A C16 H16B 108.4 . .
N4 C17 N6 116.6(18) . .
N4 C17 H17A 121.7 . .
N6 C17 H17A 121.7 . .
N6 C18 N5 103.2(16) . .
N6 C18 H18A 128.4 . .
N5 C18 H18A 128.4 . .
O37 Co1 O2W 176.7(5) . .
O37 Co1 O1W 93.2(5) . .
O2W Co1 O1W 89.3(6) . .
O37 Co1 O3W 92.3(5) . .
O2W Co1 O3W 89.7(5) . .
O1W Co1 O3W 94.0(5) . .
O37 Co1 O28 80.9(4) . .
O2W Co1 O28 96.8(5) . .
O1W Co1 O28 92.0(5) . .
O3W Co1 O28 171.2(5) . .
O37 Co1 O31 81.3(4) . .
O2W Co1 O31 96.2(5) . .
O1W Co1 O31 174.0(5) . .
O3W Co1 O31 88.7(4) . .
O28 Co1 O31 84.7(4) . .
O35 Co2 O7W 97.0(4) . .
O35 Co2 O4W 177.0(4) . .
O7W Co2 O4W 85.9(4) . .
O35 Co2 O26 82.8(4) . .
O7W Co2 O26 179.2(5) . .
O4W Co2 O26 94.3(4) . .
O35 Co2 O32 80.6(4) . .
O7W Co2 O32 93.0(4) . .
O4W Co2 O32 98.5(4) . .
O26 Co2 O32 86.2(4) . .
O35 Co2 O5W 92.9(4) . .
O7W Co2 O5W 92.0(4) . .
O4W Co2 O5W 87.8(4) . .
O26 Co2 O5W 88.8(4) . .
O32 Co2 O5W 172.2(4) . .
O36 Co3 O6W 175.0(4) . .
O36 Co3 N1 98.0(4) . .
O6W Co3 N1 84.6(5) . .
O36 Co3 O34 95.5(4) . 2_554
O6W Co3 O34 88.8(4) . 2_554
N1 Co3 O34 90.3(4) . 2_554
O36 Co3 O19 82.4(4) . .
O6W Co3 O19 95.2(4) . .
N1 Co3 O19 178.7(4) . .
O34 Co3 O19 88.4(4) 2_554 .
O36 Co3 O24 80.6(4) . .
O6W Co3 O24 94.9(4) . .
N1 Co3 O24 95.6(4) . .
O34 Co3 O24 173.2(4) 2_554 .
O19 Co3 O24 85.6(4) . .
O37 Co4 O19 173.0(4) . .
O37 Co4 O36 96.8(4) . .
O19 Co4 O36 83.0(4) . .
O37 Co4 O31 82.4(4) . .
O19 Co4 O31 97.1(4) . .
O36 Co4 O31 174.2(4) . .
O37 Co4 O8W 90.9(4) . .
O19 Co4 O8W 96.1(4) . .
O36 Co4 O8W 96.0(4) . .
O31 Co4 O8W 89.8(4) . .
O37 Co4 O4 83.5(4) . .
O19 Co4 O4 89.5(4) . .
O36 Co4 O4 84.2(4) . .
O31 Co4 O4 90.0(4) . .
O8W Co4 O4 174.4(4) . .
O36 Co5 O35 96.8(4) . .
O36 Co5 O32 169.4(4) . .
O35 Co5 O32 81.6(4) . .
O36 Co5 O24 82.0(4) . .
O35 Co5 O24 170.6(4) . .
O32 Co5 O24 97.8(4) . .
O36 Co5 N6 101.4(5) . 5_566
O35 Co5 N6 100.0(5) . 5_566
O32 Co5 N6 89.1(5) . 5_566
O24 Co5 N6 89.4(5) . 5_566
O36 Co5 O4 82.9(4) . .
O35 Co5 O4 83.5(4) . .
O32 Co5 O4 86.5(4) . .
O24 Co5 O4 87.2(4) . .
N6 Co5 O4 174.0(5) 5_566 .
O37 Co6 O26 172.1(4) . .
O37 Co6 O28 82.1(4) . .
O26 Co6 O28 98.0(4) . .
O37 Co6 O35 96.0(4) . .
O26 Co6 O35 82.8(4) . .
O28 Co6 O35 171.8(4) . .
O37 Co6 O9W 97.8(4) . .
O26 Co6 O9W 90.0(4) . .
O28 Co6 O9W 95.8(4) . .
O35 Co6 O9W 92.4(4) . .
O37 Co6 O4 82.2(4) . .
O26 Co6 O4 89.9(4) . .
O28 Co6 O4 88.8(4) . .
O35 Co6 O4 83.1(4) . .
O9W Co6 O4 175.4(4) . .
C2 N1 C1 101.6(13) . .
C2 N1 Co3 129.4(10) . .
C1 N1 Co3 128.1(11) . .
C1 N2 N3 102.6(14) . .
C2 N3 N2 110.5(13) . .
C2 N3 C3 129.6(14) . .
N2 N3 C3 119.9(14) . .
C17 N4 N5 98.6(17) . .
N4 N5 C18 116.6(16) . .
N4 N5 C16 118.2(16) . .
C18 N5 C16 125.2(15) . .
C18 N6 C17 104.9(16) . .
C18 N6 Co5 135.5(14) . 5_566
C17 N6 Co5 119.2(12) . 5_566
P1 O1 W3 125.2(5) . .
P1 O1 W9 124.9(5) . .
W3 O1 W9 90.3(3) . .
P1 O1 W5 126.2(5) . .
W3 O1 W5 89.6(3) . .
W9 O1 W5 89.3(3) . .
P1 O2 W8 127.0(5) . .
P1 O2 W2 124.5(5) . .
W8 O2 W2 90.3(3) . .
P1 O2 W7 125.8(5) . .
W8 O2 W7 89.3(3) . .
W2 O2 W7 88.2(3) . .
P1 O3 W6 125.0(5) . .
P1 O3 W4 126.0(5) . .
W6 O3 W4 89.5(3) . .
P1 O3 W1 126.8(5) . .
W6 O3 W1 89.3(3) . .
W4 O3 W1 88.6(3) . .
P1 O4 Co4 124.1(5) . .
P1 O4 Co6 123.0(5) . .
Co4 O4 Co6 91.6(4) . .
P1 O4 Co5 125.3(5) . .
Co4 O4 Co5 91.5(3) . .
Co6 O4 Co5 91.6(3) . .
W1 O5 W6 126.0(5) . .
W1 O8 W7 153.0(6) . .
W2 O9 W4 149.1(6) . .
W5 O12 W9 125.7(6) . .
W7 O13 W8 125.7(5) . .
W1 O14 W4 127.5(5) . .
W5 O16 W1 152.1(6) . .
W5 O17 W3 126.8(6) . .
W6 O19 Co4 134.1(5) . .
W6 O19 Co3 126.1(5) . .
Co4 O19 Co3 96.2(4) . .
W5 O20 W7 152.0(6) . .
W4 O21 W6 126.0(6) . .
W8 O22 W2 125.3(5) . .
W9 O24 Co5 134.2(5) . .
W9 O24 Co3 126.5(5) . .
Co5 O24 Co3 95.9(4) . .
W8 O26 Co6 132.0(5) . .
W8 O26 Co2 127.2(5) . .
Co6 O26 Co2 96.5(4) . .
W8 O27 W3 152.2(5) . .
W2 O28 Co6 134.9(5) . .
W2 O28 Co1 126.7(5) . .
Co6 O28 Co1 95.1(4) . .
W7 O29 W2 126.9(5) . .
W9 O30 W6 149.9(6) . .
W4 O31 Co4 133.8(5) . .
W4 O31 Co1 127.9(5) . .
Co4 O31 Co1 94.7(4) . .
W3 O32 Co5 134.7(5) . .
W3 O32 Co2 125.8(5) . .
Co5 O32 Co2 96.9(4) . .
W9 O33 W3 125.4(6) . .
W8 O34 Co3 161.5(6) . 2
Co2 O35 Co5 99.7(4) . .
Co2 O35 Co6 97.0(4) . .
Co5 O35 Co6 101.8(4) . .
Co3 O36 Co5 100.4(4) . .
Co3 O36 Co4 97.3(4) . .
Co5 O36 Co4 101.2(4) . .
Co1 O37 Co6 100.2(5) . .
Co1 O37 Co4 100.3(4) . .
Co6 O37 Co4 102.5(4) . .
O4 P1 O3 110.9(5) . .
O4 P1 O2 110.6(5) . .
O3 P1 O2 108.8(5) . .
O4 P1 O1 109.7(5) . .
O3 P1 O1 108.8(5) . .
O2 P1 O1 107.9(5) . .
O11 W1 O14 103.3(6) . .
O11 W1 O8 102.7(5) . .
O14 W1 O8 89.7(5) . .
O11 W1 O5 101.4(5) . .
O14 W1 O5 89.9(5) . .
O8 W1 O5 155.4(5) . .
O11 W1 O16 101.0(6) . .
O14 W1 O16 155.7(4) . .
O8 W1 O16 84.0(5) . .
O5 W1 O16 86.3(5) . .
O11 W1 O3 171.8(5) . .
O14 W1 O3 72.3(4) . .
O8 W1 O3 84.4(4) . .
O5 W1 O3 72.0(4) . .
O16 W1 O3 83.7(4) . .
O15 W2 O28 104.9(5) . .
O15 W2 O9 102.1(5) . .
O28 W2 O9 92.3(4) . .
O15 W2 O22 101.0(5) . .
O28 W2 O22 88.1(4) . .
O9 W2 O22 156.0(4) . .
O15 W2 O29 98.7(5) . .
O28 W2 O29 155.7(4) . .
O9 W2 O29 88.2(4) . .
O22 W2 O29 81.9(4) . .
O15 W2 O2 168.4(4) . .
O28 W2 O2 83.7(4) . .
O9 W2 O2 85.0(4) . .
O22 W2 O2 71.2(3) . .
O29 W2 O2 72.2(4) . .
O10 W3 O32 104.0(5) . .
O10 W3 O27 103.1(5) . .
O32 W3 O27 89.7(4) . .
O10 W3 O33 101.4(5) . .
O32 W3 O33 89.6(4) . .
O27 W3 O33 154.9(5) . .
O10 W3 O17 99.5(5) . .
O32 W3 O17 156.3(4) . .
O27 W3 O17 88.1(4) . .
O33 W3 O17 82.6(4) . .
O10 W3 O1 169.2(5) . .
O32 W3 O1 84.8(4) . .
O27 W3 O1 82.9(4) . .
O33 W3 O1 72.1(4) . .
O17 W3 O1 71.5(4) . .
O18 W4 O31 103.7(5) . .
O18 W4 O21 102.0(5) . .
O31 W4 O21 90.5(4) . .
O18 W4 O9 101.4(5) . .
O31 W4 O9 91.3(4) . .
O21 W4 O9 155.4(5) . .
O18 W4 O14 100.1(5) . .
O31 W4 O14 156.1(4) . .
O21 W4 O14 82.7(4) . .
O9 W4 O14 85.8(4) . .
O18 W4 O3 170.2(4) . .
O31 W4 O3 84.5(4) . .
O21 W4 O3 72.2(4) . .
O9 W4 O3 83.5(4) . .
O14 W4 O3 71.5(4) . .
O6 W5 O17 101.8(5) . .
O6 W5 O12 101.8(5) . .
O17 W5 O12 89.2(4) . .
O6 W5 O20 101.9(5) . .
O17 W5 O20 87.6(4) . .
O12 W5 O20 156.3(4) . .
O6 W5 O16 101.3(5) . .
O17 W5 O16 156.7(5) . .
O12 W5 O16 88.8(4) . .
O20 W5 O16 85.0(5) . .
O6 W5 O1 171.7(5) . .
O17 W5 O1 72.0(4) . .
O12 W5 O1 72.9(4) . .
O20 W5 O1 83.8(4) . .
O16 W5 O1 85.2(4) . .
O23 W6 O19 103.4(5) . .
O23 W6 O30 101.6(5) . .
O19 W6 O30 91.1(4) . .
O23 W6 O21 101.6(5) . .
O19 W6 O21 90.0(4) . .
O30 W6 O21 155.8(4) . .
O23 W6 O5 99.4(5) . .
O19 W6 O5 157.1(4) . .
O30 W6 O5 85.8(5) . .
O21 W6 O5 83.8(5) . .
O23 W6 O3 169.9(4) . .
O19 W6 O3 84.8(4) . .
O30 W6 O3 84.0(4) . .
O21 W6 O3 72.0(4) . .
O5 W6 O3 72.4(4) . .
O7 W7 O29 103.2(5) . .
O7 W7 O13 100.1(5) . .
O29 W7 O13 88.9(4) . .
O7 W7 O8 104.2(5) . .
O29 W7 O8 89.3(4) . .
O13 W7 O8 155.4(4) . .
O7 W7 O20 101.6(5) . .
O29 W7 O20 155.2(4) . .
O13 W7 O20 86.8(4) . .
O8 W7 O20 84.6(5) . .
O7 W7 O2 170.4(4) . .
O29 W7 O2 72.7(4) . .
O13 W7 O2 71.4(3) . .
O8 W7 O2 84.7(4) . .
O20 W7 O2 82.7(4) . .
O34 W8 O26 104.5(5) . .
O34 W8 O27 103.4(5) . .
O26 W8 O27 90.1(4) . .
O34 W8 O22 99.9(4) . .
O26 W8 O22 91.0(4) . .
O27 W8 O22 155.6(4) . .
O34 W8 O13 96.0(4) . .
O26 W8 O13 159.5(4) . .
O27 W8 O13 85.7(4) . .
O22 W8 O13 84.8(4) . .
O34 W8 O2 167.4(4) . .
O26 W8 O2 86.3(4) . .
O27 W8 O2 82.6(4) . .
O22 W8 O2 73.1(4) . .
O13 W8 O2 73.2(4) . .
O25 W9 O24 103.0(5) . .
O25 W9 O30 102.1(5) . .
O24 W9 O30 91.4(4) . .
O25 W9 O33 101.8(5) . .
O24 W9 O33 90.0(4) . .
O30 W9 O33 155.1(4) . .
O25 W9 O12 99.6(5) . .
O24 W9 O12 157.3(4) . .
O30 W9 O12 85.5(4) . .
O33 W9 O12 83.6(4) . .
O25 W9 O1 169.7(4) . .
O24 W9 O1 85.4(4) . .
O30 W9 O1 83.3(4) . .
O33 W9 O1 72.0(4) . .
O12 W9 O1 71.9(4) . .

loop_
_geom_bond_atom_site_label_1
_geom_bond_atom_site_label_2
_geom_bond_distance
_geom_bond_site_symmetry_2
C1 N2 1.31(2) .
C1 N1 1.365(19) .
C1 H1A 0.9300 .
C2 N3 1.293(19) .
C2 N1 1.308(18) .
C2 H2A 0.9300 .
C3 C4 1.49(3) .
C3 N3 1.50(2) .
C3 H3A 0.9700 .
C3 H3B 0.9700 .
C4 C5 1.33(3) .
C4 C9 1.35(3) .
C5 C6 1.39(3) .
C5 H5A 0.9300 .
C6 C7 1.34(3) .
C6 H6A 0.9300 .
C7 C8 1.35(4) .
C7 C10 1.50(4) .
C8 C9 1.39(4) .
C8 H8A 0.9300 .
C9 H9A 0.9300 .
C10 C11 1.35(4) .
C10 C15 1.36(3) .
C11 C12 1.39(4) .
C11 H11A 0.9300 .
C12 C13 1.33(4) .
C12 H12A 0.9300 .
C13 C14 1.38(4) .
C13 C16 1.58(4) .
C14 C15 1.39(4) .
C14 H14A 0.9300 .
C15 H15A 0.9300 .
C16 N5 1.50(3) .
C16 H16A 0.9700 .
C16 H16B 0.9700 .
C17 N4 1.32(2) .
C17 N6 1.38(2) .
C17 H17A 0.9300 .
C18 N6 1.32(2) .
C18 N5 1.40(2) .
C18 H18A 0.9300 .
Co1 O37 2.046(11) .
Co1 O2W 2.078(14) .
Co1 O1W 2.092(13) .
Co1 O3W 2.157(12) .
Co1 O28 2.156(9) .
Co1 O31 2.164(10) .
Co2 O35 2.067(9) .
Co2 O7W 2.085(10) .
Co2 O4W 2.123(10) .
Co2 O26 2.127(10) .
Co2 O32 2.141(10) .
Co2 O5W 2.181(11) .
Co3 O36 2.054(10) .
Co3 O6W 2.059(11) .
Co3 N1 2.121(12) .
Co3 O34 2.125(9) 2_554
Co3 O19 2.127(10) .
Co3 O24 2.166(9) .
Co4 O37 2.053(10) .
Co4 O19 2.059(10) .
Co4 O36 2.096(10) .
Co4 O31 2.113(10) .
Co4 O8W 2.130(11) .
Co4 O4 2.202(9) .
Co5 O36 2.065(9) .
Co5 O35 2.075(10) .
Co5 O32 2.089(10) .
Co5 O24 2.095(10) .
Co5 N6 2.140(15) 5_566
Co5 O4 2.283(9) .
Co6 O37 2.050(10) .
Co6 O26 2.077(10) .
Co6 O28 2.103(10) .
Co6 O35 2.121(10) .
Co6 O9W 2.129(11) .
Co6 O4 2.258(9) .
N2 N3 1.331(19) .
N4 N5 1.32(2) .
N6 Co5 2.140(15) 5_566
O1 P1 1.560(10) .
O1 W3 2.422(10) .
O1 W9 2.442(10) .
O1 W5 2.472(9) .
O2 P1 1.557(9) .
O2 W8 2.393(9) .
O2 W2 2.455(10) .
O2 W7 2.513(9) .
O3 P1 1.554(10) .
O3 W6 2.424(9) .
O3 W4 2.441(10) .
O3 W1 2.500(10) .
O4 P1 1.521(10) .
O5 W1 1.894(11) .
O5 W6 1.989(11) .
O6 W5 1.727(11) .
O7 W7 1.706(12) .
O8 W1 1.891(9) .
O8 W7 1.917(9) .
O9 W2 1.891(10) .
O9 W4 1.922(10) .
O10 W3 1.697(11) .
O11 W1 1.696(11) .
O12 W5 1.885(11) .
O12 W9 1.996(10) .
O13 W7 1.906(10) .
O13 W8 1.970(9) .
O14 W1 1.849(12) .
O14 W4 1.997(11) .
O15 W2 1.714(11) .
O16 W5 1.901(12) .
O16 W1 1.926(12) .
O17 W5 1.868(11) .
O17 W3 1.985(11) .
O18 W4 1.724(11) .
O19 W6 1.832(9) .
O20 W5 1.902(10) .
O20 W7 1.922(11) .
O21 W4 1.902(10) .
O21 W6 1.940(11) .
O22 W8 1.919(10) .
O22 W2 1.951(9) .
O23 W6 1.718(10) .
O24 W9 1.811(9) .
O25 W9 1.691(11) .
O26 W8 1.813(10) .
O27 W8 1.886(10) .
O27 W3 1.927(9) .
O28 W2 1.816(9) .
O29 W7 1.866(10) .
O29 W2 1.998(10) .
O30 W9 1.910(10) .
O30 W6 1.915(10) .
O31 W4 1.807(10) .
O32 W3 1.818(9) .
O33 W9 1.925(11) .
O33 W3 1.953(11) .
O34 W8 1.733(9) .
O34 Co3 2.125(9) 2

loop_
_geom_torsion_atom_site_label_1
_geom_torsion_atom_site_label_2
_geom_torsion_atom_site_label_3
_geom_torsion_atom_site_label_4
_geom_torsion
_geom_torsion_site_symmetry_1
_geom_torsion_site_symmetry_4
N3 C3 C4 C5 -70(3) . .
N3 C3 C4 C9 119(2) . .
C9 C4 C5 C6 -15(4) . .
C3 C4 C5 C6 174(2) . .
C4 C5 C6 C7 6(4) . .
C5 C6 C7 C8 7(4) . .
C5 C6 C7 C10 -176(3) . .
C6 C7 C8 C9 -11(4) . .
C10 C7 C8 C9 172(3) . .
C5 C4 C9 C8 11(4) . .
C3 C4 C9 C8 -178(2) . .
C7 C8 C9 C4 3(4) . .
C6 C7 C10 C11 -11(5) . .
C8 C7 C10 C11 166(3) . .
C6 C7 C10 C15 164(3) . .
C8 C7 C10 C15 -19(4) . .
C15 C10 C11 C12 1(5) . .
C7 C10 C11 C12 176(3) . .
C10 C11 C12 C13 -4(5) . .
C11 C12 C13 C14 3(5) . .
C11 C12 C13 C16 -174(3) . .
C12 C13 C14 C15 0(5) . .
C16 C13 C14 C15 178(3) . .
C11 C10 C15 C14 2(5) . .
C7 C10 C15 C14 -173(3) . .
C13 C14 C15 C10 -3(5) . .
C12 C13 C16 N5 -117(3) . .
C14 C13 C16 N5 66(3) . .
N3 C2 N1 C1 -2.1(17) . .
N3 C2 N1 Co3 -171.6(10) . .
N2 C1 N1 C2 3.3(19) . .
N2 C1 N1 Co3 173.1(11) . .
O36 Co3 N1 C2 -74.0(13) . .
O6W Co3 N1 C2 110.4(13) . .
O34 Co3 N1 C2 21.6(13) 2_554 .
O19 Co3 N1 C2 30(20) . .
O24 Co3 N1 C2 -155.2(13) . .
O36 Co3 N1 C1 119.1(13) . .
O6W Co3 N1 C1 -56.6(13) . .
O34 Co3 N1 C1 -145.4(13) 2_554 .
O19 Co3 N1 C1 -137(19) . .
O24 Co3 N1 C1 37.8(13) . .
N1 C1 N2 N3 -3(2) . .
N1 C2 N3 N2 0.3(19) . .
N1 C2 N3 C3 -177.6(17) . .
C1 N2 N3 C2 1.7(19) . .
C1 N2 N3 C3 179.8(16) . .
C4 C3 N3 C2 93(2) . .
C4 C3 N3 N2 -85(2) . .
N6 C17 N4 N5 0(2) . .
C17 N4 N5 C18 2(2) . .
C17 N4 N5 C16 -177.4(18) . .
N6 C18 N5 N4 -4(2) . .
N6 C18 N5 C16 175.7(18) . .
C13 C16 N5 N4 82(2) . .
C13 C16 N5 C18 -97(2) . .
N5 C18 N6 C17 3.5(18) . .
N5 C18 N6 Co5 176.0(12) . 5_566
N4 C17 N6 C18 -3(2) . .
N4 C17 N6 Co5 -176.5(15) . 5_566
O37 Co4 O4 P1 129.8(7) . .
O19 Co4 O4 P1 -49.6(7) . .
O36 Co4 O4 P1 -132.6(7) . .
O31 Co4 O4 P1 47.5(7) . .
O8W Co4 O4 P1 135(4) . .
O37 Co4 O4 Co6 -2.8(4) . .
O19 Co4 O4 Co6 177.8(4) . .
O36 Co4 O4 Co6 94.8(4) . .
O31 Co4 O4 Co6 -85.1(4) . .
O8W Co4 O4 Co6 2(4) . .
O37 Co4 O4 Co5 -94.4(4) . .
O19 Co4 O4 Co5 86.2(4) . .
O36 Co4 O4 Co5 3.2(3) . .
O31 Co4 O4 Co5 -176.7(4) . .
O8W Co4 O4 Co5 -89(4) . .
O37 Co6 O4 P1 -130.6(7) . .
O26 Co6 O4 P1 49.6(6) . .
O28 Co6 O4 P1 -48.4(6) . .
O35 Co6 O4 P1 132.3(6) . .
O9W Co6 O4 P1 139(5) . .
O37 Co6 O4 Co4 2.8(4) . .
O26 Co6 O4 Co4 -177.0(4) . .
O28 Co6 O4 Co4 85.0(4) . .
O35 Co6 O4 Co4 -94.3(4) . .
O9W Co6 O4 Co4 -88(5) . .
O37 Co6 O4 Co5 94.3(4) . .
O26 Co6 O4 Co5 -85.5(4) . .
O28 Co6 O4 Co5 176.5(3) . .
O35 Co6 O4 Co5 -2.8(3) . .
O9W Co6 O4 Co5 4(5) . .
O36 Co5 O4 P1 131.7(7) . .
O35 Co5 O4 P1 -130.6(6) . .
O32 Co5 O4 P1 -48.7(6) . .
O24 Co5 O4 P1 49.3(6) . .
N6 Co5 O4 P1 -5(4) 5_566 .
O36 Co5 O4 Co4 -3.2(4) . .
O35 Co5 O4 Co4 94.5(4) . .
O32 Co5 O4 Co4 176.4(4) . .
O24 Co5 O4 Co4 -85.6(4) . .
N6 Co5 O4 Co4 -140(4) 5_566 .
O36 Co5 O4 Co6 -94.9(4) . .
O35 Co5 O4 Co6 2.8(3) . .
O32 Co5 O4 Co6 84.7(4) . .
O24 Co5 O4 Co6 -177.2(4) . .
N6 Co5 O4 Co6 128(4) 5_566 .
O37 Co4 O19 W6 62(4) . .
O36 Co4 O19 W6 150.5(7) . .
O31 Co4 O19 W6 -23.6(7) . .
O8W Co4 O19 W6 -114.1(7) . .
O4 Co4 O19 W6 66.3(7) . .
O37 Co4 O19 Co3 -97(3) . .
O36 Co4 O19 Co3 -8.1(4) . .
O31 Co4 O19 Co3 177.8(4) . .
O8W Co4 O19 Co3 87.2(4) . .
O4 Co4 O19 Co3 -92.3(4) . .
O36 Co3 O19 W6 -152.8(6) . .
O6W Co3 O19 W6 22.7(6) . .
N1 Co3 O19 W6 103(20) . .
O34 Co3 O19 W6 111.4(6) 2_554 .
O24 Co3 O19 W6 -71.8(6) . .
O36 Co3 O19 Co4 8.3(4) . .
O6W Co3 O19 Co4 -176.2(4) . .
N1 Co3 O19 Co4 -96(20) . .
O34 Co3 O19 Co4 -87.5(4) 2_554 .
O24 Co3 O19 Co4 89.3(4) . .
O36 Co5 O24 W9 -151.5(8) . .
O35 Co5 O24 W9 -68(3) . .
O32 Co5 O24 W9 17.8(8) . .
N6 Co5 O24 W9 106.8(8) 5_566 .
O4 Co5 O24 W9 -68.3(7) . .
O36 Co5 O24 Co3 7.6(4) . .
O35 Co5 O24 Co3 91(2) . .
O32 Co5 O24 Co3 176.9(4) . .
N6 Co5 O24 Co3 -94.0(5) 5_566 .
O4 Co5 O24 Co3 90.8(4) . .
O36 Co3 O24 W9 153.8(7) . .
O6W Co3 O24 W9 -24.0(7) . .
N1 Co3 O24 W9 -109.0(7) . .
O34 Co3 O24 W9 99(3) 2_554 .
O19 Co3 O24 W9 70.8(6) . .
O36 Co3 O24 Co5 -7.7(4) . .
O6W Co3 O24 Co5 174.5(4) . .
N1 Co3 O24 Co5 89.5(5) . .
O34 Co3 O24 Co5 -63(3) 2_554 .
O19 Co3 O24 Co5 -90.6(4) . .
O37 Co6 O26 W8 -68(3) . .
O28 Co6 O26 W8 21.9(8) . .
O35 Co6 O26 W8 -149.8(8) . .
O9W Co6 O26 W8 117.8(8) . .
O4 Co6 O26 W8 -66.8(7) . .
O37 Co6 O26 Co2 89(3) . .
O28 Co6 O26 Co2 179.1(4) . .
O35 Co6 O26 Co2 7.3(4) . .
O9W Co6 O26 Co2 -85.1(5) . .
O4 Co6 O26 Co2 90.3(4) . .
O35 Co2 O26 W8 151.2(7) . .
O7W Co2 O26 W8 74(31) . .
O4W Co2 O26 W8 -28.0(7) . .
O32 Co2 O26 W8 70.3(7) . .
O5W Co2 O26 W8 -115.7(7) . .
O35 Co2 O26 Co6 -7.5(4) . .
O7W Co2 O26 Co6 -85(31) . .
O4W Co2 O26 Co6 173.3(4) . .
O32 Co2 O26 Co6 -88.5(4) . .
O5W Co2 O26 Co6 85.6(4) . .
O37 Co6 O28 W2 149.7(8) . .
O26 Co6 O28 W2 -22.4(8) . .
O35 Co6 O28 W2 72(3) . .
O9W Co6 O28 W2 -113.2(7) . .
O4 Co6 O28 W2 67.4(7) . .
O37 Co6 O28 Co1 -9.5(4) . .
O26 Co6 O28 Co1 178.4(4) . .
O35 Co6 O28 Co1 -87(3) . .
O9W Co6 O28 Co1 87.6(4) . .
O4 Co6 O28 Co1 -91.8(4) . .
O37 Co1 O28 W2 -152.1(7) . .
O2W Co1 O28 W2 25.5(8) . .
O1W Co1 O28 W2 115.0(7) . .
O3W Co1 O28 W2 -112(3) . .
O31 Co1 O28 W2 -70.1(6) . .
O37 Co1 O28 Co6 9.6(4) . .
O2W Co1 O28 Co6 -172.8(5) . .
O1W Co1 O28 Co6 -83.3(5) . .
O3W Co1 O28 Co6 50(3) . .
O31 Co1 O28 Co6 91.6(4) . .
O37 Co4 O31 W4 -150.4(7) . .
O19 Co4 O31 W4 22.6(7) . .
O36 Co4 O31 W4 -68(4) . .
O8W Co4 O31 W4 118.7(7) . .
O4 Co4 O31 W4 -66.9(7) . .
O37 Co4 O31 Co1 8.5(4) . .
O19 Co4 O31 Co1 -178.6(4) . .
O36 Co4 O31 Co1 91(4) . .
O8W Co4 O31 Co1 -82.5(4) . .
O4 Co4 O31 Co1 91.9(4) . .
O37 Co1 O31 W4 152.2(7) . .
O2W Co1 O31 W4 -25.7(7) . .
O1W Co1 O31 W4 128(4) . .
O3W Co1 O31 W4 -115.3(7) . .
O28 Co1 O31 W4 70.6(6) . .
O37 Co1 O31 Co4 -8.5(4) . .
O2W Co1 O31 Co4 173.6(5) . .
O1W Co1 O31 Co4 -32(5) . .
O3W Co1 O31 Co4 84.0(4) . .
O28 Co1 O31 Co4 -90.1(4) . .
O36 Co5 O32 W3 71(2) . .
O35 Co5 O32 W3 153.1(8) . .
O24 Co5 O32 W3 -17.5(8) . .
N6 Co5 O32 W3 -106.7(8) 5_566 .
O4 Co5 O32 W3 69.2(7) . .
O36 Co5 O32 Co2 -90(2) . .
O35 Co5 O32 Co2 -8.4(4) . .
O24 Co5 O32 Co2 -179.0(4) . .
N6 Co5 O32 Co2 91.8(5) 5_566 .
O4 Co5 O32 Co2 -92.3(4) . .
O35 Co2 O32 W3 -155.4(7) . .
O7W Co2 O32 W3 108.0(6) . .
O4W Co2 O32 W3 21.7(7) . .
O26 Co2 O32 W3 -72.0(6) . .
O5W Co2 O32 W3 -122(3) . .
O35 Co2 O32 Co5 8.5(4) . .
O7W Co2 O32 Co5 -88.1(4) . .
O4W Co2 O32 Co5 -174.4(4) . .
O26 Co2 O32 Co5 91.8(4) . .
O5W Co2 O32 Co5 42(3) . .
O7W Co2 O35 Co5 83.3(5) . .
O4W Co2 O35 Co5 -81(8) . .
O26 Co2 O35 Co5 -95.9(4) . .
O32 Co2 O35 Co5 -8.6(4) . .
O5W Co2 O35 Co5 175.7(4) . .
O7W Co2 O35 Co6 -173.4(4) . .
O4W Co2 O35 Co6 22(9) . .
O26 Co2 O35 Co6 7.4(4) . .
O32 Co2 O35 Co6 94.6(4) . .
O5W Co2 O35 Co6 -81.0(4) . .
O36 Co5 O35 Co2 178.3(4) . .
O32 Co5 O35 Co2 8.8(4) . .
O24 Co5 O35 Co2 96(2) . .
N6 Co5 O35 Co2 -78.8(5) 5_566 .
O4 Co5 O35 Co2 96.2(4) . .
O36 Co5 O35 Co6 79.0(4) . .
O32 Co5 O35 Co6 -90.5(4) . .
O24 Co5 O35 Co6 -3(2) . .
N6 Co5 O35 Co6 -178.1(5) 5_566 .
O4 Co5 O35 Co6 -3.1(4) . .
O37 Co6 O35 Co2 -179.7(4) . .
O26 Co6 O35 Co2 -7.5(4) . .
O28 Co6 O35 Co2 -103(2) . .
O9W Co6 O35 Co2 82.2(4) . .
O4 Co6 O35 Co2 -98.3(4) . .
O37 Co6 O35 Co5 -78.3(4) . .
O26 Co6 O35 Co5 93.9(4) . .
O28 Co6 O35 Co5 -2(3) . .
O9W Co6 O35 Co5 -176.4(4) . .
O4 Co6 O35 Co5 3.1(4) . .
O6W Co3 O36 Co5 33(5) . .
N1 Co3 O36 Co5 -86.6(5) . .
O34 Co3 O36 Co5 -177.7(4) 2_554 .
O19 Co3 O36 Co5 94.7(4) . .
O24 Co3 O36 Co5 7.9(4) . .
O6W Co3 O36 Co4 -69(5) . .
N1 Co3 O36 Co4 170.6(4) . .
O34 Co3 O36 Co4 79.5(4) 2_554 .
O19 Co3 O36 Co4 -8.1(4) . .
O24 Co3 O36 Co4 -94.9(4) . .
O35 Co5 O36 Co3 -178.7(4) . .
O32 Co5 O36 Co3 -98(2) . .
O24 Co5 O36 Co3 -8.1(4) . .
N6 Co5 O36 Co3 79.6(5) 5_566 .
O4 Co5 O36 Co3 -96.2(4) . .
O35 Co5 O36 Co4 -79.0(4) . .
O32 Co5 O36 Co4 2(2) . .
O24 Co5 O36 Co4 91.6(4) . .
N6 Co5 O36 Co4 179.3(5) 5_566 .
O4 Co5 O36 Co4 3.5(4) . .
O37 Co4 O36 Co3 -178.6(4) . .
O19 Co4 O36 Co3 8.4(4) . .
O31 Co4 O36 Co3 99(4) . .
O8W Co4 O36 Co3 -87.0(4) . .
O4 Co4 O36 Co3 98.6(4) . .
O37 Co4 O36 Co5 79.2(4) . .
O19 Co4 O36 Co5 -93.8(4) . .
O31 Co4 O36 Co5 -3(4) . .
O8W Co4 O36 Co5 170.8(4) . .
O4 Co4 O36 Co5 -3.6(4) . .
O2W Co1 O37 Co6 -56(9) . .
O1W Co1 O37 Co6 81.6(5) . .
O3W Co1 O37 Co6 175.8(5) . .
O28 Co1 O37 Co6 -9.9(4) . .
O31 Co1 O37 Co6 -95.9(4) . .
O2W Co1 O37 Co4 49(9) . .
O1W Co1 O37 Co4 -173.6(5) . .
O3W Co1 O37 Co4 -79.4(5) . .
O28 Co1 O37 Co4 94.9(4) . .
O31 Co1 O37 Co4 8.9(4) . .
O26 Co6 O37 Co1 101(3) . .
O28 Co6 O37 Co1 10.2(4) . .
O35 Co6 O37 Co1 -177.9(4) . .
O9W Co6 O37 Co1 -84.6(5) . .
O4 Co6 O37 Co1 100.0(4) . .
O26 Co6 O37 Co4 -2(3) . .
O28 Co6 O37 Co4 -92.9(5) . .
O35 Co6 O37 Co4 79.1(5) . .
O9W Co6 O37 Co4 172.3(5) . .
O4 Co6 O37 Co4 -3.0(4) . .
O19 Co4 O37 Co1 -95(3) . .
O36 Co4 O37 Co1 176.8(4) . .
O31 Co4 O37 Co1 -9.1(4) . .
O8W Co4 O37 Co1 80.6(5) . .
O4 Co4 O37 Co1 -99.9(4) . .
O19 Co4 O37 Co6 8(4) . .
O36 Co4 O37 Co6 -80.2(5) . .
O31 Co4 O37 Co6 93.9(5) . .
O8W Co4 O37 Co6 -176.4(5) . .
O4 Co4 O37 Co6 3.1(4) . .
Co4 O4 P1 O3 0.8(8) . .
Co6 O4 P1 O3 119.5(6) . .
Co5 O4 P1 O3 -120.4(6) . .
Co4 O4 P1 O2 -120.0(6) . .
Co6 O4 P1 O2 -1.3(8) . .
Co5 O4 P1 O2 118.7(6) . .
Co4 O4 P1 O1 121.0(6) . .
Co6 O4 P1 O1 -120.3(6) . .
Co5 O4 P1 O1 -0.2(8) . .
W6 O3 P1 O4 59.4(8) . .
W4 O3 P1 O4 -60.2(7) . .
W1 O3 P1 O4 179.6(6) . .
W6 O3 P1 O2 -178.7(6) . .
W4 O3 P1 O2 61.7(7) . .
W1 O3 P1 O2 -58.5(8) . .
W6 O3 P1 O1 -61.4(7) . .
W4 O3 P1 O1 179.0(6) . .
W1 O3 P1 O1 58.8(7) . .
W8 O2 P1 O4 -58.5(8) . .
W2 O2 P1 O4 63.2(7) . .
W7 O2 P1 O4 179.8(6) . .
W8 O2 P1 O3 179.4(6) . .
W2 O2 P1 O3 -58.9(7) . .
W7 O2 P1 O3 57.7(8) . .
W8 O2 P1 O1 61.5(8) . .
W2 O2 P1 O1 -176.8(5) . .
W7 O2 P1 O1 -60.1(7) . .
W3 O1 P1 O4 60.3(7) . .
W9 O1 P1 O4 -59.7(7) . .
W5 O1 P1 O4 -179.3(5) . .
W3 O1 P1 O3 -178.2(6) . .
W9 O1 P1 O3 61.8(7) . .
W5 O1 P1 O3 -57.8(7) . .
W3 O1 P1 O2 -60.2(7) . .
W9 O1 P1 O2 179.7(5) . .
W5 O1 P1 O2 60.1(7) . .
W4 O14 W1 O11 -169.3(7) . .
W4 O14 W1 O8 87.8(7) . .
W4 O14 W1 O5 -67.6(7) . .
W4 O14 W1 O16 13.2(15) . .
W4 O14 W1 O3 3.5(5) . .
W7 O8 W1 O11 131.8(14) . .
W7 O8 W1 O14 -124.6(14) . .
W7 O8 W1 O5 -35(2) . .
W7 O8 W1 O16 31.9(13) . .
W7 O8 W1 O3 -52.3(13) . .
W6 O5 W1 O11 168.8(8) . .
W6 O5 W1 O14 65.2(8) . .
W6 O5 W1 O8 -23.8(17) . .
W6 O5 W1 O16 -90.7(8) . .
W6 O5 W1 O3 -6.1(6) . .
W5 O16 W1 O11 -133.6(13) . .
W5 O16 W1 O14 44(2) . .
W5 O16 W1 O8 -31.8(13) . .
W5 O16 W1 O5 125.5(13) . .
W5 O16 W1 O3 53.2(12) . .
P1 O3 W1 O11 -168(3) . .
W6 O3 W1 O11 -33(3) . .
W4 O3 W1 O11 56(3) . .
P1 O3 W1 O14 133.3(7) . .
W6 O3 W1 O14 -91.8(4) . .
W4 O3 W1 O14 -2.3(4) . .
P1 O3 W1 O8 41.9(7) . .
W6 O3 W1 O8 176.8(4) . .
W4 O3 W1 O8 -93.7(4) . .
P1 O3 W1 O5 -130.8(8) . .
W6 O3 W1 O5 4.1(4) . .
W4 O3 W1 O5 93.6(5) . .
P1 O3 W1 O16 -42.7(7) . .
W6 O3 W1 O16 92.2(4) . .
W4 O3 W1 O16 -178.3(4) . .
Co6 O28 W2 O15 141.9(7) . .
Co1 O28 W2 O15 -64.3(7) . .
Co6 O28 W2 O9 -114.9(7) . .
Co1 O28 W2 O9 38.9(7) . .
Co6 O28 W2 O22 41.1(7) . .
Co1 O28 W2 O22 -165.1(6) . .
Co6 O28 W2 O29 -24.2(14) . .
Co1 O28 W2 O29 129.6(9) . .
Co6 O28 W2 O2 -30.2(7) . .
Co1 O28 W2 O2 123.6(6) . .
W4 O9 W2 O15 130.8(12) . .
W4 O9 W2 O28 25.1(12) . .
W4 O9 W2 O22 -65.5(17) . .
W4 O9 W2 O29 -130.6(12) . .
W4 O9 W2 O2 -58.4(12) . .
W8 O22 W2 O15 175.0(6) . .
W8 O22 W2 O28 -80.2(6) . .
W8 O22 W2 O9 11.2(14) . .
W8 O22 W2 O29 77.6(6) . .
W8 O22 W2 O2 3.7(5) . .
W7 O29 W2 O15 -172.0(7) . .
W7 O29 W2 O28 -5.5(14) . .
W7 O29 W2 O9 86.1(7) . .
W7 O29 W2 O22 -72.0(7) . .
W7 O29 W2 O2 0.7(6) . .
P1 O2 W2 O15 172(2) . .
W8 O2 W2 O15 -51(2) . .
W7 O2 W2 O15 39(2) . .
P1 O2 W2 O28 -49.5(6) . .
W8 O2 W2 O28 87.7(4) . .
W7 O2 W2 O28 177.0(4) . .
P1 O2 W2 O9 43.4(7) . .
W8 O2 W2 O9 -179.4(4) . .
W7 O2 W2 O9 -90.1(4) . .
P1 O2 W2 O22 -139.6(7) . .
W8 O2 W2 O22 -2.4(3) . .
W7 O2 W2 O22 86.9(4) . .
P1 O2 W2 O29 133.1(7) . .
W8 O2 W2 O29 -89.7(4) . .
W7 O2 W2 O29 -0.4(3) . .
Co5 O32 W3 O10 139.6(7) . .
Co2 O32 W3 O10 -63.2(7) . .
Co5 O32 W3 O27 -116.9(7) . .
Co2 O32 W3 O27 40.2(6) . .
Co5 O32 W3 O33 38.0(7) . .
Co2 O32 W3 O33 -164.9(6) . .
Co5 O32 W3 O17 -32.4(15) . .
Co2 O32 W3 O17 124.8(9) . .
Co5 O32 W3 O1 -34.0(7) . .
Co2 O32 W3 O1 123.1(6) . .
W8 O27 W3 O10 130.0(13) . .
W8 O27 W3 O32 25.6(13) . .
W8 O27 W3 O33 -62.8(18) . .
W8 O27 W3 O17 -130.7(13) . .
W8 O27 W3 O1 -59.2(13) . .
W9 O33 W3 O10 175.8(6) . .
W9 O33 W3 O32 -79.9(6) . .
W9 O33 W3 O27 8.5(13) . .
W9 O33 W3 O17 77.6(6) . .
W9 O33 W3 O1 4.7(5) . .
W5 O17 W3 O10 -171.0(7) . .
W5 O17 W3 O32 1.1(15) . .
W5 O17 W3 O27 86.0(7) . .
W5 O17 W3 O33 -70.6(7) . .
W5 O17 W3 O1 2.9(6) . .
P1 O1 W3 O10 168(2) . .
W9 O1 W3 O10 -57(2) . .
W5 O1 W3 O10 32(2) . .
P1 O1 W3 O32 -46.5(7) . .
W9 O1 W3 O32 88.2(4) . .
W5 O1 W3 O32 177.6(4) . .
P1 O1 W3 O27 43.8(7) . .
W9 O1 W3 O27 178.6(4) . .
W5 O1 W3 O27 -92.1(4) . .
P1 O1 W3 O33 -137.8(7) . .
W9 O1 W3 O33 -3.0(3) . .
W5 O1 W3 O33 86.3(4) . .
P1 O1 W3 O17 134.2(7) . .
W9 O1 W3 O17 -91.1(4) . .
W5 O1 W3 O17 -1.7(3) . .
Co4 O31 W4 O18 -143.6(7) . .
Co1 O31 W4 O18 63.6(7) . .
Co4 O31 W4 O21 -41.1(7) . .
Co1 O31 W4 O21 166.0(6) . .
Co4 O31 W4 O9 114.3(7) . .
Co1 O31 W4 O9 -38.5(7) . .
Co4 O31 W4 O14 31.8(14) . .
Co1 O31 W4 O14 -121.1(10) . .
Co4 O31 W4 O3 30.9(7) . .
Co1 O31 W4 O3 -121.9(6) . .
W6 O21 W4 O18 -177.0(7) . .
W6 O21 W4 O31 78.9(7) . .
W6 O21 W4 O9 -15.4(15) . .
W6 O21 W4 O14 -78.1(7) . .
W6 O21 W4 O3 -5.2(6) . .
W2 O9 W4 O18 -129.7(12) . .
W2 O9 W4 O31 -25.5(12) . .
W2 O9 W4 O21 68.6(17) . .
W2 O9 W4 O14 130.8(12) . .
W2 O9 W4 O3 58.9(12) . .
W1 O14 W4 O18 170.9(7) . .
W1 O14 W4 O31 -4.5(15) . .
W1 O14 W4 O21 70.0(7) . .
W1 O14 W4 O9 -88.2(7) . .
W1 O14 W4 O3 -3.6(6) . .
P1 O3 W4 O18 -167(2) . .
W6 O3 W4 O18 58(3) . .
W1 O3 W4 O18 -31(3) . .
P1 O3 W4 O31 45.6(7) . .
W6 O3 W4 O31 -89.0(4) . .
W1 O3 W4 O31 -178.2(4) . .
P1 O3 W4 O21 137.9(7) . .
W6 O3 W4 O21 3.4(4) . .
W1 O3 W4 O21 -85.9(4) . .
P1 O3 W4 O9 -46.3(7) . .
W6 O3 W4 O9 179.1(4) . .
W1 O3 W4 O9 89.9(4) . .
P1 O3 W4 O14 -134.1(7) . .
W6 O3 W4 O14 91.4(4) . .
W1 O3 W4 O14 2.1(3) . .
W3 O17 W5 O6 171.3(6) . .
W3 O17 W5 O12 69.5(7) . .
W3 O17 W5 O20 -87.0(7) . .
W3 O17 W5 O16 -15.6(15) . .
W3 O17 W5 O1 -2.8(5) . .
W9 O12 W5 O6 -169.3(7) . .
W9 O12 W5 O17 -67.3(7) . .
W9 O12 W5 O20 14.9(16) . .
W9 O12 W5 O16 89.4(7) . .
W9 O12 W5 O1 4.1(6) . .
W7 O20 W5 O6 -127.5(12) . .
W7 O20 W5 O17 130.8(12) . .
W7 O20 W5 O12 48.3(19) . .
W7 O20 W5 O16 -27.0(12) . .
W7 O20 W5 O1 58.7(12) . .
W1 O16 W5 O6 132.1(13) . .
W1 O16 W5 O17 -41(2) . .
W1 O16 W5 O12 -126.1(13) . .
W1 O16 W5 O20 31.0(13) . .
W1 O16 W5 O1 -53.2(13) . .
P1 O1 W5 O6 -177(3) . .
W3 O1 W5 O6 -42(3) . .
W9 O1 W5 O6 48(3) . .
P1 O1 W5 O17 -133.4(7) . .
W3 O1 W5 O17 1.8(4) . .
W9 O1 W5 O17 92.1(4) . .
P1 O1 W5 O12 131.8(7) . .
W3 O1 W5 O12 -93.0(4) . .
W9 O1 W5 O12 -2.7(4) . .
P1 O1 W5 O20 -43.8(7) . .
W3 O1 W5 O20 91.4(4) . .
W9 O1 W5 O20 -178.4(4) . .
P1 O1 W5 O16 41.6(6) . .
W3 O1 W5 O16 176.8(4) . .
W9 O1 W5 O16 -92.9(4) . .
Co4 O19 W6 O23 144.2(7) . .
Co3 O19 W6 O23 -62.5(7) . .
Co4 O19 W6 O30 -113.6(7) . .
Co3 O19 W6 O30 39.7(6) . .
Co4 O19 W6 O21 42.2(7) . .
Co3 O19 W6 O21 -164.4(6) . .
Co4 O19 W6 O5 -31.9(16) . .
Co3 O19 W6 O5 121.5(11) . .
Co4 O19 W6 O3 -29.7(7) . .
Co3 O19 W6 O3 123.6(6) . .
W9 O30 W6 O23 129.4(11) . .
W9 O30 W6 O19 25.5(11) . .
W9 O30 W6 O21 -67.0(16) . .
W9 O30 W6 O5 -131.9(11) . .
W9 O30 W6 O3 -59.2(11) . .
W4 O21 W6 O23 177.0(7) . .
W4 O21 W6 O19 -79.3(7) . .
W4 O21 W6 O30 13.4(15) . .
W4 O21 W6 O5 78.7(7) . .
W4 O21 W6 O3 5.2(6) . .
W1 O5 W6 O23 -167.5(8) . .
W1 O5 W6 O19 8.6(18) . .
W1 O5 W6 O30 91.4(8) . .
W1 O5 W6 O21 -66.7(8) . .
W1 O5 W6 O3 6.3(7) . .
P1 O3 W6 O23 169(2) . .
W4 O3 W6 O23 -56(3) . .
W1 O3 W6 O23 33(3) . .
P1 O3 W6 O19 -46.8(7) . .
W4 O3 W6 O19 88.4(4) . .
W1 O3 W6 O19 177.0(4) . .
P1 O3 W6 O30 44.8(7) . .
W4 O3 W6 O30 -179.9(4) . .
W1 O3 W6 O30 -91.4(4) . .
P1 O3 W6 O21 -138.6(8) . .
W4 O3 W6 O21 -3.3(4) . .
W1 O3 W6 O21 85.3(4) . .
P1 O3 W6 O5 132.3(8) . .
W4 O3 W6 O5 -92.4(4) . .
W1 O3 W6 O5 -3.9(4) . .
W2 O29 W7 O7 170.2(7) . .
W2 O29 W7 O13 70.1(7) . .
W2 O29 W7 O8 -85.3(7) . .
W2 O29 W7 O20 -9.8(15) . .
W2 O29 W7 O2 -0.7(6) . .
W8 O13 W7 O7 -169.3(7) . .
W8 O13 W7 O29 -66.1(6) . .
W8 O13 W7 O8 19.9(14) . .
W8 O13 W7 O20 89.5(6) . .
W8 O13 W7 O2 6.1(5) . .
W1 O8 W7 O7 -131.4(14) . .
W1 O8 W7 O29 125.1(14) . .
W1 O8 W7 O13 39(2) . .
W1 O8 W7 O20 -30.8(13) . .
W1 O8 W7 O2 52.4(13) . .
W5 O20 W7 O7 130.1(12) . .
W5 O20 W7 O29 -49.8(19) . .
W5 O20 W7 O13 -130.2(12) . .
W5 O20 W7 O8 26.7(12) . .
W5 O20 W7 O2 -58.6(12) . .
P1 O2 W7 O7 161(3) . .
W8 O2 W7 O7 24(3) . .
W2 O2 W7 O7 -66(3) . .
P1 O2 W7 O29 -132.1(8) . .
W8 O2 W7 O29 90.7(4) . .
W2 O2 W7 O29 0.5(4) . .
P1 O2 W7 O13 133.1(8) . .
W8 O2 W7 O13 -4.0(4) . .
W2 O2 W7 O13 -94.3(4) . .
P1 O2 W7 O8 -41.1(7) . .
W8 O2 W7 O8 -178.3(4) . .
W2 O2 W7 O8 91.4(4) . .
P1 O2 W7 O20 44.1(7) . .
W8 O2 W7 O20 -93.1(4) . .
W2 O2 W7 O20 176.6(4) . .
Co3 O34 W8 O26 117.5(18) 2 .
Co3 O34 W8 O27 -148.8(18) 2 .
Co3 O34 W8 O22 23.9(19) 2 .
Co3 O34 W8 O13 -61.9(19) 2 .
Co3 O34 W8 O2 -31(3) 2 .
Co6 O26 W8 O34 -142.4(7) . .
Co2 O26 W8 O34 66.6(7) . .
Co6 O26 W8 O27 113.7(7) . .
Co2 O26 W8 O27 -37.3(7) . .
Co6 O26 W8 O22 -41.9(7) . .
Co2 O26 W8 O22 167.1(6) . .
Co6 O26 W8 O13 35.9(17) . .
Co2 O26 W8 O13 -115.1(12) . .
Co6 O26 W8 O2 31.1(7) . .
Co2 O26 W8 O2 -119.8(6) . .
W3 O27 W8 O34 -132.2(13) . .
W3 O27 W8 O26 -27.3(13) . .
W3 O27 W8 O22 65.2(18) . .
W3 O27 W8 O13 132.6(13) . .
W3 O27 W8 O2 59.0(13) . .
W2 O22 W8 O34 -173.0(6) . .
W2 O22 W8 O26 82.1(6) . .
W2 O22 W8 O27 -10.3(13) . .
W2 O22 W8 O13 -77.8(6) . .
W2 O22 W8 O2 -3.8(5) . .
W7 O13 W8 O34 167.1(6) . .
W7 O13 W8 O26 -11.2(16) . .
W7 O13 W8 O27 -89.8(7) . .
W7 O13 W8 O22 67.6(6) . .
W7 O13 W8 O2 -6.3(5) . .
P1 O2 W8 O34 -164.3(16) . .
W2 O2 W8 O34 60.2(19) . .
W7 O2 W8 O34 -28(2) . .
P1 O2 W8 O26 45.8(7) . .
W2 O2 W8 O26 -89.7(4) . .
W7 O2 W8 O26 -177.9(4) . .
P1 O2 W8 O27 -44.8(7) . .
W2 O2 W8 O27 179.7(4) . .
W7 O2 W8 O27 91.6(4) . .
P1 O2 W8 O22 137.9(7) . .
W2 O2 W8 O22 2.4(3) . .
W7 O2 W8 O22 -85.7(4) . .
P1 O2 W8 O13 -132.5(8) . .
W2 O2 W8 O13 92.1(4) . .
W7 O2 W8 O13 3.9(3) . .
Co5 O24 W9 O25 -141.1(7) . .
Co3 O24 W9 O25 65.1(7) . .
Co5 O24 W9 O30 116.1(7) . .
Co3 O24 W9 O30 -37.7(6) . .
Co5 O24 W9 O33 -39.0(8) . .
Co3 O24 W9 O33 167.2(6) . .
Co5 O24 W9 O12 34.4(16) . .
Co3 O24 W9 O12 -119.5(10) . .
Co5 O24 W9 O1 33.0(7) . .
Co3 O24 W9 O1 -120.9(6) . .
W6 O30 W9 O25 -129.6(11) . .
W6 O30 W9 O24 -25.9(11) . .
W6 O30 W9 O33 67.1(16) . .
W6 O30 W9 O12 131.5(11) . .
W6 O30 W9 O1 59.3(11) . .
W3 O33 W9 O25 -176.2(6) . .
W3 O33 W9 O24 80.5(6) . .
W3 O33 W9 O30 -12.9(14) . .
W3 O33 W9 O12 -77.7(6) . .
W3 O33 W9 O1 -4.7(5) . .
W5 O12 W9 O25 169.9(7) . .
W5 O12 W9 O24 -5.7(16) . .
W5 O12 W9 O30 -88.6(7) . .
W5 O12 W9 O33 68.9(7) . .
W5 O12 W9 O1 -4.2(6) . .
P1 O1 W9 O25 -168(2) . .
W3 O1 W9 O25 57(3) . .
W5 O1 W9 O25 -32(3) . .
P1 O1 W9 O24 46.5(7) . .
W3 O1 W9 O24 -88.4(4) . .
W5 O1 W9 O24 -178.0(4) . .
P1 O1 W9 O30 -45.4(7) . .
W3 O1 W9 O30 179.6(4) . .
W5 O1 W9 O30 90.1(4) . .
P1 O1 W9 O33 138.1(7) . .
W3 O1 W9 O33 3.1(3) . .
W5 O1 W9 O33 -86.5(4) . .
P1 O1 W9 O12 -132.9(7) . .
W3 O1 W9 O12 92.1(4) . .
W5 O1 W9 O12 2.6(4) . .

loop_
_platon_squeeze_void_nr
_platon_squeeze_void_average_x
_platon_squeeze_void_average_y
_platon_squeeze_void_average_z
_platon_squeeze_void_volume
_platon_squeeze_void_count_electrons
_platon_squeeze_void_content
1 0.002 0.000 -0.004 2296 1154 ' '
2 0.508 0.500 -0.005 2296 1154 ' '
